data_7150101
loop_
_publ_author_name
'Dutt, Anita'
'Fr\"ohlich, Roland'
'Pramanik, Animesh'

_publ_section_title
;
 Beta-turn mimic in tripeptide with Phe(1)-Aib(2) as corner residues
 and beta-strand structure in an isomeric tripeptide: an X-ray
 diffraction study.
;
_journal_issue 4
_journal_name_full 'Organic &amp; biomolecular chemistry'
_journal_page_first 661
_journal_page_last 665
_journal_paper_doi 10.1039/b415455j
_journal_volume 3
_journal_year 2005
_chemical_formula_sum 'C25 H39 N3 O6'
_chemical_formula_weight 477.59
_chemical_name_systematic
;
?
;
_space_group_IT_number 4
_symmetry_cell_setting monoclinic
_symmetry_space_group_name_Hall 'P 2yb'
_symmetry_space_group_name_H-M 'P 1 21 1'
_atom_sites_solution_hydrogens 'at N's from difmap, other geom'
_atom_sites_solution_primary direct
_atom_sites_solution_secondary difmap
_audit_creation_method SHELXL-97
_cell_angle_alpha 90.00
_cell_angle_beta 92.09(1)
_cell_angle_gamma 90.00
_cell_formula_units_Z 2
_cell_length_a 8.889(1)
_cell_length_b 11.196(1)
_cell_length_c 13.856(1)
_cell_measurement_temperature 198(2)
_cell_volume 1378.0(2)
_computing_cell_refinement 'Collect (Nonius B.V., 1998)'
_computing_data_collection 'Collect (Nonius B.V., 1998)'
_computing_data_reduction 'Denzo-SMN (Otwinwoski & Minor, 1997)'
_computing_molecular_graphics 'SCHAKAL (Keller, 1997)'
_computing_publication_material 'SHELXL-97 (Sheldrick, 1997)'
_computing_structure_refinement 'SHELXL-97 (Sheldrick, 1997)'
_computing_structure_solution 'SHELXS-97 (Sheldrick, 1990)'
_diffrn_ambient_temperature 198(2)
_diffrn_measured_fraction_theta_full 0.991
_diffrn_measured_fraction_theta_max 0.991
_diffrn_measurement_device_type 'Nonius KappaCCD'
_diffrn_measurement_method '\w and \f scans'
_diffrn_radiation_monochromator graphite
_diffrn_radiation_source 'rotating anode Nonius FR591'
_diffrn_radiation_type MoK\a
_diffrn_radiation_wavelength 0.71073
_diffrn_reflns_av_R_equivalents 0.032
_diffrn_reflns_av_sigmaI/netI 0.0541
_diffrn_reflns_limit_h_max 11
_diffrn_reflns_limit_h_min -7
_diffrn_reflns_limit_k_max 14
_diffrn_reflns_limit_k_min -14
_diffrn_reflns_limit_l_max 18
_diffrn_reflns_limit_l_min -18
_diffrn_reflns_number 11001
_diffrn_reflns_theta_full 27.89
_diffrn_reflns_theta_max 27.89
_diffrn_reflns_theta_min 2.29
_exptl_absorpt_coefficient_mu 0.082
_exptl_absorpt_correction_type none
_exptl_crystal_colour colourless
_exptl_crystal_density_diffrn 1.151
_exptl_crystal_density_method 'not measured'
_exptl_crystal_description needle
_exptl_crystal_F_000 516
_exptl_crystal_size_max 0.20
_exptl_crystal_size_mid 0.07
_exptl_crystal_size_min 0.05
_refine_diff_density_max 0.207
_refine_diff_density_min -0.192
_refine_diff_density_rms 0.039
_refine_ls_abs_structure_details 'Flack H D (1983), Acta Cryst. A39, 876-881'
_refine_ls_abs_structure_Flack 0.0(11)
_refine_ls_extinction_method none
_refine_ls_goodness_of_fit_ref 1.082
_refine_ls_hydrogen_treatment riding
_refine_ls_matrix_type full
_refine_ls_number_parameters 324
_refine_ls_number_reflns 6281
_refine_ls_number_restraints 1
_refine_ls_restrained_S_all 1.082
_refine_ls_R_factor_all 0.0925
_refine_ls_R_factor_gt 0.0601
_refine_ls_shift/su_max 0.000
_refine_ls_shift/su_mean 0.000
_refine_ls_structure_factor_coef Fsqd
_refine_ls_weighting_details
;
calc w=1/[\s^2^(Fo^2^)+(0.0364P)^2^+0.4032P] where
P=(Fo^2^+2Fc^2^)/3
;
_refine_ls_weighting_scheme calc
_refine_ls_wR_factor_gt 0.1092
_refine_ls_wR_factor_ref 0.1232
_reflns_number_gt 4504
_reflns_number_total 6281
_reflns_threshold_expression >2sigma(I)
_cod_data_source_file b415455j.txt
_cod_data_source_block fro2721
_cod_original_sg_symbol_H-M P21
_cod_database_code 7150101

loop_
_symmetry_equiv_pos_as_xyz
'x, y, z'
'-x, y+1/2, -z'

loop_
_atom_site_label
_atom_site_type_symbol
_atom_site_fract_x
_atom_site_fract_y
_atom_site_fract_z
_atom_site_U_iso_or_equiv
_atom_site_adp_type
_atom_site_occupancy
_atom_site_symmetry_multiplicity
_atom_site_calc_flag
_atom_site_refinement_flags
_atom_site_disorder_assembly
_atom_site_disorder_group
C1 C 0.2649(4) 0.9662(3) 0.3904(2) 0.0533(7) Uani 1 1 d . . .
C2 C 0.3836(4) 0.9890(4) 0.4699(2) 0.0771(11) Uani 1 1 d . . .
H2A H 0.4239 0.9126 0.4938 0.116 Uiso 1 1 calc R . .
H2B H 0.3382 1.0323 0.5230 0.116 Uiso 1 1 calc R . .
H2C H 0.4654 1.0369 0.4443 0.116 Uiso 1 1 calc R . .
C3 C 0.1437(5) 0.8848(4) 0.4245(3) 0.0906(12) Uani 1 1 d . . .
H3A H 0.0673 0.8735 0.3725 0.136 Uiso 1 1 calc R . .
H3B H 0.0970 0.9204 0.4806 0.136 Uiso 1 1 calc R . .
H3C H 0.1878 0.8074 0.4426 0.136 Uiso 1 1 calc R . .
C4 C 0.2033(4) 1.0825(3) 0.3514(2) 0.0669(9) Uani 1 1 d . . .
H4A H 0.2849 1.1290 0.3241 0.100 Uiso 1 1 calc R . .
H4B H 0.1591 1.1279 0.4038 0.100 Uiso 1 1 calc R . .
H4C H 0.1258 1.0664 0.3010 0.100 Uiso 1 1 calc R . .
O5 O 0.3546(2) 0.90772(17) 0.31604(12) 0.0505(5) Uani 1 1 d . . .
C6 C 0.2938(3) 0.8823(2) 0.22766(17) 0.0397(6) Uani 1 1 d . . .
O7 O 0.16034(19) 0.88052(17) 0.20728(12) 0.0468(4) Uani 1 1 d . . .
N8 N 0.4021(2) 0.8579(2) 0.16569(15) 0.0413(5) Uani 1 1 d . . .
H8 H 0.489(3) 0.855(3) 0.185(2) 0.050 Uiso 1 1 d . . .
C9 C 0.3637(3) 0.8326(2) 0.06424(17) 0.0353(5) Uani 1 1 d . . .
H9 H 0.3071 0.9020 0.0356 0.042 Uiso 1 1 calc R . .
C10 C 0.5088(3) 0.8148(3) 0.00982(19) 0.0454(6) Uani 1 1 d . . .
H10A H 0.5734 0.8863 0.0185 0.054 Uiso 1 1 calc R . .
H10B H 0.5645 0.7454 0.0373 0.054 Uiso 1 1 calc R . .
C11 C 0.4767(3) 0.7943(2) -0.09610(19) 0.0422(6) Uani 1 1 d . . .
C12 C 0.4504(4) 0.8896(3) -0.1578(2) 0.0608(8) Uani 1 1 d . . .
H12 H 0.4602 0.9689 -0.1340 0.073 Uiso 1 1 calc R . .
C13 C 0.4095(4) 0.8704(4) -0.2544(2) 0.0791(11) Uani 1 1 d . . .
H13 H 0.3905 0.9366 -0.2960 0.095 Uiso 1 1 calc R . .
C14 C 0.3968(4) 0.7571(4) -0.2895(2) 0.0743(10) Uani 1 1 d . . .
H14 H 0.3680 0.7444 -0.3554 0.089 Uiso 1 1 calc R . .
C15 C 0.4255(4) 0.6608(3) -0.2299(2) 0.0640(9) Uani 1 1 d . . .
H15 H 0.4181 0.5818 -0.2546 0.077 Uiso 1 1 calc R . .
C16 C 0.4652(3) 0.6800(3) -0.1337(2) 0.0503(7) Uani 1 1 d . . .
H16 H 0.4849 0.6134 -0.0926 0.060 Uiso 1 1 calc R . .
C17 C 0.2655(2) 0.7207(2) 0.05499(17) 0.0330(5) Uani 1 1 d . . .
O18 O 0.30481(19) 0.62611(15) 0.09270(13) 0.0461(4) Uani 1 1 d . . .
N19 N 0.1372(2) 0.73471(18) 0.00227(14) 0.0325(4) Uani 1 1 d . . .
H19 H 0.111(3) 0.804(2) -0.0172(18) 0.039 Uiso 1 1 d . . .
C20 C 0.0313(3) 0.6374(2) -0.02085(17) 0.0378(6) Uani 1 1 d . . .
C21 C -0.1034(3) 0.6920(3) -0.0765(2) 0.0528(7) Uani 1 1 d . . .
H21A H -0.1505 0.7524 -0.0363 0.079 Uiso 1 1 calc R . .
H21B H -0.1767 0.6292 -0.0930 0.079 Uiso 1 1 calc R . .
H21C H -0.0693 0.7293 -0.1358 0.079 Uiso 1 1 calc R . .
C22 C 0.1046(3) 0.5405(3) -0.0798(2) 0.0548(8) Uani 1 1 d . . .
H22A H 0.1425 0.5753 -0.1390 0.082 Uiso 1 1 calc R . .
H22B H 0.0301 0.4786 -0.0965 0.082 Uiso 1 1 calc R . .
H22C H 0.1883 0.5050 -0.0418 0.082 Uiso 1 1 calc R . .
C23 C -0.0321(3) 0.5839(2) 0.07160(18) 0.0368(5) Uani 1 1 d . . .
O24 O -0.0858(2) 0.48318(15) 0.07155(13) 0.0505(5) Uani 1 1 d . . .
N25 N -0.0360(2) 0.65671(18) 0.14791(15) 0.0385(5) Uani 1 1 d . . .
H25 H 0.009(3) 0.723(3) 0.1481(19) 0.046 Uiso 1 1 d . . .
C26 C -0.0946(3) 0.6202(2) 0.23932(17) 0.0393(6) Uani 1 1 d . . .
H26 H -0.1491 0.5429 0.2288 0.047 Uiso 1 1 calc R . .
C27 C 0.0314(3) 0.5990(3) 0.3157(2) 0.0522(7) Uani 1 1 d . . .
H27A H 0.0946 0.6717 0.3207 0.063 Uiso 1 1 calc R . .
H27B H -0.0146 0.5871 0.3790 0.063 Uiso 1 1 calc R . .
C28 C 0.1311(5) 0.4940(5) 0.2964(3) 0.0995(16) Uani 1 1 d . . .
H28 H 0.1700 0.5009 0.2298 0.119 Uiso 1 1 calc R . .
C29 C 0.2658(6) 0.5004(7) 0.3715(4) 0.170(3) Uani 1 1 d . . .
H29A H 0.2282 0.4920 0.4368 0.255 Uiso 1 1 calc R . .
H29B H 0.3169 0.5774 0.3658 0.255 Uiso 1 1 calc R . .
H29C H 0.3368 0.4356 0.3592 0.255 Uiso 1 1 calc R . .
C30 C 0.0454(8) 0.3783(4) 0.3047(3) 0.152(3) Uani 1 1 d . . .
H30A H 0.0109 0.3696 0.3707 0.228 Uiso 1 1 calc R . .
H30B H 0.1114 0.3113 0.2896 0.228 Uiso 1 1 calc R . .
H30C H -0.0416 0.3790 0.2593 0.228 Uiso 1 1 calc R . .
C31 C -0.2078(3) 0.7118(2) 0.27037(19) 0.0441(6) Uani 1 1 d . . .
O32 O -0.2658(2) 0.7873(2) 0.22078(14) 0.0648(6) Uani 1 1 d . . .
O33 O -0.2370(3) 0.6993(2) 0.36385(15) 0.0773(8) Uani 1 1 d . . .
C34 C -0.3442(5) 0.7830(4) 0.4012(3) 0.1074(17) Uani 1 1 d . . .
H34A H -0.3175 0.8642 0.3816 0.161 Uiso 1 1 calc R . .
H34B H -0.3424 0.7780 0.4718 0.161 Uiso 1 1 calc R . .
H34C H -0.4453 0.7636 0.3753 0.161 Uiso 1 1 calc R . .

loop_
_atom_site_aniso_label
_atom_site_aniso_U_11
_atom_site_aniso_U_22
_atom_site_aniso_U_33
_atom_site_aniso_U_23
_atom_site_aniso_U_13
_atom_site_aniso_U_12
C1 0.0661(19) 0.0594(17) 0.0348(15) -0.0071(13) 0.0082(14) 0.0172(14)
C2 0.095(3) 0.097(3) 0.0387(17) -0.0221(17) -0.0059(17) 0.033(2)
C3 0.122(3) 0.092(3) 0.061(2) -0.013(2) 0.045(2) -0.014(2)
C4 0.081(2) 0.0619(19) 0.058(2) -0.0078(15) 0.0014(17) 0.0243(17)
O5 0.0522(11) 0.0702(12) 0.0287(9) -0.0122(8) -0.0046(8) 0.0216(9)
C6 0.0422(15) 0.0446(14) 0.0323(13) -0.0012(11) 0.0006(11) 0.0059(11)
O7 0.0362(10) 0.0627(11) 0.0419(10) -0.0068(8) 0.0041(8) 0.0064(8)
N8 0.0299(11) 0.0614(14) 0.0325(12) -0.0094(10) -0.0022(9) 0.0018(10)
C9 0.0312(12) 0.0458(14) 0.0289(13) -0.0038(10) 0.0004(10) -0.0007(10)
C10 0.0328(13) 0.0622(16) 0.0414(16) -0.0103(12) 0.0055(11) -0.0051(12)
C11 0.0300(13) 0.0538(16) 0.0437(15) -0.0042(12) 0.0124(12) -0.0029(11)
C12 0.077(2) 0.0558(17) 0.0513(19) 0.0008(14) 0.0261(16) 0.0010(15)
C13 0.105(3) 0.091(3) 0.0427(19) 0.0159(18) 0.0244(18) 0.030(2)
C14 0.072(2) 0.113(3) 0.0384(17) -0.0091(19) 0.0066(16) 0.019(2)
C15 0.068(2) 0.075(2) 0.050(2) -0.0192(16) 0.0113(16) 0.0015(17)
C16 0.0511(16) 0.0563(16) 0.0442(17) -0.0019(12) 0.0110(13) 0.0042(12)
C17 0.0312(13) 0.0391(13) 0.0289(12) -0.0014(10) 0.0040(10) 0.0032(10)
O18 0.0445(10) 0.0429(10) 0.0505(11) 0.0088(8) -0.0028(8) 0.0069(8)
N19 0.0290(10) 0.0351(10) 0.0332(11) 0.0025(8) -0.0006(8) -0.0003(8)
C20 0.0301(13) 0.0444(14) 0.0388(14) -0.0023(11) -0.0002(10) -0.0063(10)
C21 0.0410(15) 0.0674(18) 0.0490(17) 0.0124(14) -0.0119(13) -0.0111(13)
C22 0.0543(18) 0.0610(17) 0.0499(18) -0.0196(14) 0.0116(14) -0.0143(14)
C23 0.0352(14) 0.0376(13) 0.0375(14) -0.0004(11) -0.0002(10) -0.0010(10)
O24 0.0628(12) 0.0409(10) 0.0479(11) -0.0035(8) 0.0030(9) -0.0168(9)
N25 0.0436(12) 0.0371(11) 0.0354(11) -0.0018(9) 0.0080(9) -0.0065(9)
C26 0.0427(14) 0.0402(13) 0.0353(13) 0.0027(10) 0.0075(11) -0.0030(11)
C27 0.0503(17) 0.0588(17) 0.0473(17) 0.0062(13) -0.0012(13) 0.0108(13)
C28 0.107(3) 0.144(4) 0.050(2) 0.029(2) 0.023(2) 0.081(3)
C29 0.105(4) 0.277(8) 0.126(5) 0.059(5) -0.007(3) 0.112(5)
C30 0.306(9) 0.069(3) 0.081(3) 0.012(2) 0.029(4) 0.090(4)
C31 0.0397(14) 0.0517(15) 0.0410(15) 0.0087(12) 0.0043(12) 0.0021(12)
O32 0.0574(13) 0.0891(15) 0.0485(12) 0.0223(11) 0.0082(10) 0.0313(11)
O33 0.0946(17) 0.0933(17) 0.0461(13) 0.0224(11) 0.0297(12) 0.0508(13)
C34 0.137(4) 0.124(3) 0.065(2) 0.018(2) 0.042(2) 0.083(3)

loop_
_atom_type_symbol
_atom_type_description
_atom_type_scat_dispersion_real
_atom_type_scat_dispersion_imag
_atom_type_scat_source
C C 0.0033 0.0016 'International Tables Vol C Tables 4.2.6.8 and 6.1.1.4'
H H 0.0000 0.0000 'International Tables Vol C Tables 4.2.6.8 and 6.1.1.4'
N N 0.0061 0.0033 'International Tables Vol C Tables 4.2.6.8 and 6.1.1.4'
O O 0.0106 0.0060 'International Tables Vol C Tables 4.2.6.8 and 6.1.1.4'

loop_
_geom_angle_atom_site_label_1
_geom_angle_atom_site_label_2
_geom_angle_atom_site_label_3
_geom_angle
_geom_angle_site_symmetry_1
_geom_angle_site_symmetry_3
_geom_angle_publ_flag
O5 C1 C3 111.2(2) . . ?
O5 C1 C4 109.4(2) . . ?
C3 C1 C4 112.5(3) . . ?
O5 C1 C2 101.7(2) . . ?
C3 C1 C2 111.2(3) . . ?
C4 C1 C2 110.4(3) . . ?
C6 O5 C1 121.2(2) . . ?
O7 C6 N8 124.6(2) . . ?
O7 C6 O5 124.9(2) . . ?
N8 C6 O5 110.5(2) . . ?
C6 N8 C9 120.5(2) . . ?
N8 C9 C17 110.6(2) . . ?
N8 C9 C10 109.11(19) . . ?
C17 C9 C10 109.93(19) . . ?
C11 C10 C9 111.6(2) . . ?
C12 C11 C16 118.2(3) . . ?
C12 C11 C10 120.6(2) . . ?
C16 C11 C10 121.1(2) . . ?
C11 C12 C13 120.6(3) . . ?
C14 C13 C12 120.2(3) . . ?
C13 C14 C15 120.2(3) . . ?
C14 C15 C16 119.5(3) . . ?
C15 C16 C11 121.2(3) . . ?
O18 C17 N19 123.8(2) . . ?
O18 C17 C9 121.3(2) . . ?
N19 C17 C9 114.9(2) . . ?
C17 N19 C20 124.0(2) . . ?
N19 C20 C22 111.30(19) . . ?
N19 C20 C21 107.4(2) . . ?
C22 C20 C21 111.0(2) . . ?
N19 C20 C23 111.01(19) . . ?
C22 C20 C23 110.3(2) . . ?
C21 C20 C23 105.77(19) . . ?
O24 C23 N25 122.7(2) . . ?
O24 C23 C20 120.8(2) . . ?
N25 C23 C20 116.2(2) . . ?
C23 N25 C26 122.8(2) . . ?
N25 C26 C31 108.8(2) . . ?
N25 C26 C27 111.9(2) . . ?
C31 C26 C27 112.8(2) . . ?
C28 C27 C26 114.8(3) . . ?
C27 C28 C30 110.8(4) . . ?
C27 C28 C29 106.8(4) . . ?
C30 C28 C29 111.4(4) . . ?
O32 C31 O33 122.4(2) . . ?
O32 C31 C26 126.5(2) . . ?
O33 C31 C26 111.1(2) . . ?
C31 O33 C34 115.6(2) . . ?

loop_
_geom_bond_atom_site_label_1
_geom_bond_atom_site_label_2
_geom_bond_distance
_geom_bond_site_symmetry_2
_geom_bond_publ_flag
C1 O5 1.478(3) . ?
C1 C3 1.500(5) . ?
C1 C4 1.506(4) . ?
C1 C2 1.519(4) . ?
O5 C6 1.351(3) . ?
C6 O7 1.210(3) . ?
C6 N8 1.341(3) . ?
N8 C9 1.462(3) . ?
C9 C17 1.529(3) . ?
C9 C10 1.531(3) . ?
C10 C11 1.502(4) . ?
C11 C12 1.382(4) . ?
C11 C16 1.385(4) . ?
C12 C13 1.391(5) . ?
C13 C14 1.363(5) . ?
C14 C15 1.376(5) . ?
C15 C16 1.383(4) . ?
C17 O18 1.226(3) . ?
C17 N19 1.341(3) . ?
N19 C20 1.467(3) . ?
C20 C22 1.519(4) . ?
C20 C21 1.527(3) . ?
C20 C23 1.539(3) . ?
C23 O24 1.225(3) . ?
C23 N25 1.336(3) . ?
N25 C26 1.446(3) . ?
C26 C31 1.510(3) . ?
C26 C27 1.532(4) . ?
C27 C28 1.502(4) . ?
C28 C30 1.509(8) . ?
C28 C29 1.559(7) . ?
C31 O32 1.194(3) . ?
C31 O33 1.337(3) . ?
O33 C34 1.445(4) . ?

loop_
_geom_torsion_atom_site_label_1
_geom_torsion_atom_site_label_2
_geom_torsion_atom_site_label_3
_geom_torsion_atom_site_label_4
_geom_torsion
_geom_torsion_site_symmetry_1
_geom_torsion_site_symmetry_2
_geom_torsion_site_symmetry_3
_geom_torsion_site_symmetry_4
_geom_torsion_publ_flag
C3 C1 O5 C6 68.1(3) . . . . ?
C4 C1 O5 C6 -56.7(3) . . . . ?
C2 C1 O5 C6 -173.5(3) . . . . ?
C1 O5 C6 O7 -16.1(4) . . . . ?
C1 O5 C6 N8 164.6(2) . . . . ?
O7 C6 N8 C9 3.2(4) . . . . ?
O5 C6 N8 C9 -177.4(2) . . . . ?
C6 N8 C9 C17 -62.0(3) . . . . ?
C6 N8 C9 C10 177.0(2) . . . . ?
N8 C9 C10 C11 -177.2(2) . . . . ?
C17 C9 C10 C11 61.3(3) . . . . ?
C9 C10 C11 C12 82.2(3) . . . . ?
C9 C10 C11 C16 -94.6(3) . . . . ?
C16 C11 C12 C13 1.7(4) . . . . ?
C10 C11 C12 C13 -175.1(3) . . . . ?
C11 C12 C13 C14 -0.8(5) . . . . ?
C12 C13 C14 C15 -0.6(6) . . . . ?
C13 C14 C15 C16 1.0(5) . . . . ?
C14 C15 C16 C11 0.0(4) . . . . ?
C12 C11 C16 C15 -1.3(4) . . . . ?
C10 C11 C16 C15 175.5(2) . . . . ?
N8 C9 C17 O18 -53.3(3) . . . . ?
C10 C9 C17 O18 67.2(3) . . . . ?
N8 C9 C17 N19 127.5(2) . . . . ?
C10 C9 C17 N19 -111.9(2) . . . . ?
O18 C17 N19 C20 -3.1(4) . . . . ?
C9 C17 N19 C20 176.0(2) . . . . ?
C17 N19 C20 C22 -61.7(3) . . . . ?
C17 N19 C20 C21 176.7(2) . . . . ?
C17 N19 C20 C23 61.5(3) . . . . ?
N19 C20 C23 O24 -158.7(2) . . . . ?
C22 C20 C23 O24 -34.9(3) . . . . ?
C21 C20 C23 O24 85.2(3) . . . . ?
N19 C20 C23 N25 26.6(3) . . . . ?
C22 C20 C23 N25 150.4(2) . . . . ?
C21 C20 C23 N25 -89.5(3) . . . . ?
O24 C23 N25 C26 4.4(4) . . . . ?
C20 C23 N25 C26 179.0(2) . . . . ?
C23 N25 C26 C31 -129.0(2) . . . . ?
C23 N25 C26 C27 105.7(3) . . . . ?
N25 C26 C27 C28 -67.3(3) . . . . ?
C31 C26 C27 C28 169.6(3) . . . . ?
C26 C27 C28 C30 -67.8(4) . . . . ?
C26 C27 C28 C29 170.7(3) . . . . ?
N25 C26 C31 O32 15.2(4) . . . . ?
C27 C26 C31 O32 139.9(3) . . . . ?
N25 C26 C31 O33 -164.4(2) . . . . ?
C27 C26 C31 O33 -39.6(3) . . . . ?
O32 C31 O33 C34 0.3(5) . . . . ?
C26 C31 O33 C34 179.9(3) . . . . ?

loop_
_cod_related_entry_id
_cod_related_entry_database
_cod_related_entry_code
1 ChemSpider 9388791
